data_4065422
loop_
_publ_author_name
'Sinenkov, Mikhail'
'Kirillov, Evgeny'
'Roisnel, Thierry'
'Fukin, Georgy'
'Trifonov, Alexander'
'Carpentier, Jean-Fran\,cois'

_publ_section_title
;
 Rare-Earth Complexes with Multidentate Tethered Phenoxy-Amidinate
 Ligands: Synthesis, Structure, and Activity in Ring-Opening
 Polymerization of Lactide
;
_journal_issue 20
_journal_name_full Organometallics
_journal_page_first 5509
_journal_paper_doi 10.1021/om200786u
_journal_volume 30
_journal_year 2011
_chemical_compound_source 'synthesis as described'
_chemical_formula_moiety 'C43 H64 Cl2 N2 O3 Y'
_chemical_formula_sum 'C43 H64 Cl2 N2 O3 Y'
_chemical_formula_weight 816.77
_chemical_name_systematic
;
 ?
;
_space_group_IT_number 15
_symmetry_cell_setting monoclinic
_symmetry_Int_Tables_number 15
_symmetry_space_group_name_Hall '-C 2yc'
_symmetry_space_group_name_H-M 'C 1 2/c 1'
_atom_sites_solution_hydrogens geom
_atom_sites_solution_primary direct
_atom_sites_solution_secondary difmap
_audit_conform_dict_location ftp://ftp.iucr.org/pub/cif_core.dic
_audit_conform_dict_name cif_core.dic
_audit_conform_dict_version 2.3
_audit_creation_date 2010-05-11T13:44:33-00:00
_audit_creation_method 'WinGX routine CIF_UPDATE'
_cell_angle_alpha 90
_cell_angle_beta 117.367(2)
_cell_angle_gamma 90
_cell_formula_units_Z 8
_cell_length_a 33.412(2)
_cell_length_b 15.6625(12)
_cell_length_c 31.822(2)
_cell_measurement_reflns_used 6485
_cell_measurement_temperature 100(2)
_cell_measurement_theta_max 23.49
_cell_measurement_theta_min 2.26
_cell_measurement_wavelength 0.71073
_cell_volume 14789.2(17)
_computing_cell_refinement 'Bruker SMART (Bruker, 2002)'
_computing_data_collection 'Bruker SAINT (Bruker, 2002)'
_computing_data_reduction 'Bruker SAINT (Bruker, 2002)'
_computing_molecular_graphics 'Ortep-3 for Windows (Farrugia, 1997)'
_computing_publication_material
;
           WinGX publication routines (Farrugia, 1999),
           CRYSCAL (T. Roisnel, local program)
;
_computing_structure_refinement 'SHELXL-97 (Sheldrick, 1997)'
_computing_structure_solution 'SIR97 (Altomare et al., 1999))'
_diffrn_ambient_temperature 100(2)
_diffrn_detector 'CCD plate'
_diffrn_measured_fraction_theta_full 0.992
_diffrn_measured_fraction_theta_max 0.992
_diffrn_measurement_device_type 'APEXII, Bruker-AXS'
_diffrn_measurement_method 'CCD rotation images, thin slices'
_diffrn_radiation_monochromator graphite
_diffrn_radiation_probe x-ray
_diffrn_radiation_type MoK\a
_diffrn_radiation_wavelength 0.71073
_diffrn_reflns_av_R_equivalents 0.1171
_diffrn_reflns_av_unetI/netI 0.1975
_diffrn_reflns_limit_h_max 43
_diffrn_reflns_limit_h_min -43
_diffrn_reflns_limit_k_max 19
_diffrn_reflns_limit_k_min -20
_diffrn_reflns_limit_l_max 41
_diffrn_reflns_limit_l_min -36
_diffrn_reflns_number 61109
_diffrn_reflns_theta_full 27.48
_diffrn_reflns_theta_max 27.48
_diffrn_reflns_theta_min 3.42
_exptl_absorpt_coefficient_mu 0.883
_exptl_absorpt_correction_T_max 0.831
_exptl_absorpt_correction_T_min 0.507
_exptl_absorpt_correction_type multi-scan
_exptl_absorpt_process_details
;
  [Sheldrick, G.M. (2002). SADABS Bruker AXS Inc., Madison, Wisconsin, USA]
;
_exptl_crystal_colour colourless
_exptl_crystal_density_diffrn 0.734
_exptl_crystal_density_method 'not measured'
_exptl_crystal_description prism
_exptl_crystal_F_000 3464
_exptl_crystal_size_max 0.4
_exptl_crystal_size_mid 0.33
_exptl_crystal_size_min 0.21
_platon_squeeze_details
;
;
_refine_diff_density_max 0.694
_refine_diff_density_min -0.466
_refine_diff_density_rms 0.084
_refine_ls_extinction_method none
_refine_ls_goodness_of_fit_ref 0.868
_refine_ls_hydrogen_treatment constr
_refine_ls_matrix_type full
_refine_ls_number_parameters 460
_refine_ls_number_reflns 16823
_refine_ls_number_restraints 0
_refine_ls_restrained_S_all 0.868
_refine_ls_R_factor_all 0.142
_refine_ls_R_factor_gt 0.0658
_refine_ls_shift/su_max 0
_refine_ls_shift/su_mean 0
_refine_ls_structure_factor_coef Fsqd
_refine_ls_weighting_details 'calc w=1/[\s^2^(Fo^2^)+(0.0799P)^2^+0.0000P] where P=(Fo^2^+2Fc^2^)/3'
_refine_ls_weighting_scheme calc
_refine_ls_wR_factor_gt 0.1586
_refine_ls_wR_factor_ref 0.1755
_reflns_number_gt 7391
_reflns_number_total 16823
_reflns_threshold_expression >2sigma(I)
_cod_data_source_file om200786u_si_001.cif
_cod_data_source_block 5
_cod_original_cell_volume 14789.1(17)
_cod_original_sg_symbol_H-M 'C 2/c'
_cod_database_code 4065422

loop_
_symmetry_equiv_pos_as_xyz
'x, y, z'
'-x, y, -z+1/2'
'x+1/2, y+1/2, z'
'-x+1/2, y+1/2, -z+1/2'
'-x, -y, -z'
'x, -y, z-1/2'
'-x+1/2, -y+1/2, -z'
'x+1/2, -y+1/2, z-1/2'

loop_
_atom_site_label
_atom_site_type_symbol
_atom_site_fract_x
_atom_site_fract_y
_atom_site_fract_z
_atom_site_U_iso_or_equiv
_atom_site_adp_type
_atom_site_occupancy
_atom_site_symmetry_multiplicity
_atom_site_calc_flag
_atom_site_refinement_flags
Y1 Y 0.278484(13) 0.23603(2) 0.229649(12) 0.02851(12) Uani 1 1 d .
Cl1 Cl 0.22235(4) 0.35936(7) 0.18952(3) 0.0406(3) Uani 1 1 d .
Cl2 Cl 0.28523(4) 0.18845(7) 0.15443(3) 0.0468(3) Uani 1 1 d .
N1 N 0.34831(10) 0.29759(18) 0.27140(9) 0.0258(7) Uani 1 1 d .
C2 C 0.37917(12) 0.2965(2) 0.25123(11) 0.0279(9) Uani 1 1 d .
C3 C 0.40791(13) 0.2256(3) 0.25742(11) 0.0299(9) Uani 1 1 d .
C4 C 0.40887(14) 0.1477(3) 0.28520(13) 0.0393(11) Uani 1 1 d .
H4 H 0.3874 0.1569 0.2987 0.047 Uiso 1 1 calc R
C5 C 0.45632(14) 0.1325(3) 0.32678(14) 0.0491(12) Uani 1 1 d .
H5A H 0.4557 0.0818 0.3445 0.074 Uiso 1 1 calc R
H5B H 0.4653 0.1823 0.3478 0.074 Uiso 1 1 calc R
H5C H 0.478 0.1239 0.3144 0.074 Uiso 1 1 calc R
C6 C 0.39380(15) 0.0666(3) 0.25384(14) 0.0481(12) Uani 1 1 d .
H6A H 0.3945 0.0174 0.2732 0.072 Uiso 1 1 calc R
H6B H 0.4143 0.0565 0.2401 0.072 Uiso 1 1 calc R
H6C H 0.3631 0.0747 0.2284 0.072 Uiso 1 1 calc R
C7 C 0.43698(13) 0.2269(3) 0.23643(12) 0.0402(10) Uani 1 1 d .
H7 H 0.4559 0.1795 0.2398 0.048 Uiso 1 1 calc R
C8 C 0.43776(14) 0.2989(3) 0.21042(14) 0.0476(12) Uani 1 1 d .
H8 H 0.4577 0.3008 0.1967 0.057 Uiso 1 1 calc R
C9 C 0.40905(15) 0.3677(3) 0.20476(14) 0.0451(11) Uani 1 1 d .
H9 H 0.4098 0.4161 0.1871 0.054 Uiso 1 1 calc R
C10 C 0.37970(13) 0.3669(3) 0.22422(12) 0.0339(10) Uani 1 1 d .
C11 C 0.34872(15) 0.4425(3) 0.21528(14) 0.0449(11) Uani 1 1 d .
H11 H 0.3317 0.4339 0.2339 0.054 Uiso 1 1 calc R
C12 C 0.31429(15) 0.4484(3) 0.16266(15) 0.0587(13) Uani 1 1 d .
H12A H 0.2946 0.4977 0.1577 0.088 Uiso 1 1 calc R
H12B H 0.2961 0.3961 0.1531 0.088 Uiso 1 1 calc R
H12C H 0.3302 0.4551 0.1436 0.088 Uiso 1 1 calc R
C13 C 0.37497(17) 0.5268(3) 0.23143(16) 0.0607(14) Uani 1 1 d .
H13A H 0.3538 0.5741 0.2254 0.091 Uiso 1 1 calc R
H13B H 0.3921 0.5364 0.2138 0.091 Uiso 1 1 calc R
H13C H 0.3958 0.5238 0.2653 0.091 Uiso 1 1 calc R
C14 C 0.36834(13) 0.3192(2) 0.31907(12) 0.0253(9) Uani 1 1 d .
N15 N 0.41225(10) 0.31708(19) 0.34274(9) 0.0285(7) Uani 1 1 d .
C16 C 0.43845(12) 0.3325(2) 0.39130(12) 0.0290(9) Uani 1 1 d .
C17 C 0.46826(13) 0.4033(3) 0.40407(13) 0.0340(10) Uani 1 1 d .
C18 C 0.46610(14) 0.4605(3) 0.36503(14) 0.0418(11) Uani 1 1 d .
H18 H 0.4338 0.4639 0.3406 0.05 Uiso 1 1 calc R
C19 C 0.49312(15) 0.4221(3) 0.34061(15) 0.0501(12) Uani 1 1 d .
H19A H 0.4907 0.4602 0.3151 0.075 Uiso 1 1 calc R
H19B H 0.4808 0.366 0.3274 0.075 Uiso 1 1 calc R
H19C H 0.5249 0.4161 0.3639 0.075 Uiso 1 1 calc R
C20 C 0.48241(17) 0.5521(3) 0.38048(17) 0.0632(14) Uani 1 1 d .
H20A H 0.4797 0.585 0.3531 0.095 Uiso 1 1 calc R
H20B H 0.514 0.5511 0.4047 0.095 Uiso 1 1 calc R
H20C H 0.4639 0.5787 0.3935 0.095 Uiso 1 1 calc R
C21 C 0.49811(13) 0.4171(3) 0.45165(14) 0.0446(12) Uani 1 1 d .
H21 H 0.5179 0.4647 0.4605 0.053 Uiso 1 1 calc R
C22 C 0.49905(14) 0.3618(3) 0.48609(14) 0.0479(12) Uani 1 1 d .
H22 H 0.52 0.3708 0.5183 0.057 Uiso 1 1 calc R
C23 C 0.46972(15) 0.2940(3) 0.47370(13) 0.0456(12) Uani 1 1 d .
H23 H 0.4699 0.258 0.4978 0.055 Uiso 1 1 calc R
C24 C 0.43956(14) 0.2766(3) 0.42654(13) 0.0379(10) Uani 1 1 d .
C25 C 0.40706(15) 0.2029(3) 0.41543(14) 0.0470(12) Uani 1 1 d .
H25 H 0.3882 0.2012 0.3803 0.056 Uiso 1 1 calc R
C26 C 0.43252(19) 0.1162(3) 0.43065(17) 0.0742(17) Uani 1 1 d .
H26A H 0.4106 0.0695 0.4226 0.111 Uiso 1 1 calc R
H26B H 0.4522 0.1165 0.4649 0.111 Uiso 1 1 calc R
H26C H 0.4507 0.1079 0.4141 0.111 Uiso 1 1 calc R
C27 C 0.37444(18) 0.2137(3) 0.43778(15) 0.0650(15) Uani 1 1 d .
H27A H 0.354 0.1646 0.4293 0.097 Uiso 1 1 calc R
H27B H 0.3568 0.2661 0.4258 0.097 Uiso 1 1 calc R
H27C H 0.392 0.2171 0.4723 0.097 Uiso 1 1 calc R
C28 C 0.33871(12) 0.3495(2) 0.34039(11) 0.0245(8) Uani 1 1 d .
C29 C 0.35524(13) 0.4141(2) 0.37371(12) 0.0311(9) Uani 1 1 d .
H29 H 0.3835 0.4389 0.3806 0.037 Uiso 1 1 calc R
C30 C 0.33187(14) 0.4446(3) 0.39780(13) 0.0368(10) Uani 1 1 d .
C31 C 0.35406(14) 0.5113(3) 0.43813(14) 0.0449(11) Uani 1 1 d .
C32 C 0.3754(2) 0.5850(4) 0.4225(2) 0.094(2) Uani 1 1 d .
H32A H 0.3976 0.5616 0.4136 0.141 Uiso 1 1 calc R
H32B H 0.3902 0.6254 0.4487 0.141 Uiso 1 1 calc R
H32C H 0.3517 0.6147 0.3953 0.141 Uiso 1 1 calc R
C33 C 0.39035(17) 0.4629(4) 0.48047(17) 0.090(2) Uani 1 1 d .
H33A H 0.4123 0.4382 0.4715 0.134 Uiso 1 1 calc R
H33B H 0.3762 0.4172 0.49 0.134 Uiso 1 1 calc R
H33C H 0.4058 0.5024 0.507 0.134 Uiso 1 1 calc R
C34 C 0.31969(15) 0.5524(3) 0.45141(15) 0.0498(12) Uani 1 1 d .
H34A H 0.2968 0.5827 0.4239 0.075 Uiso 1 1 calc R
H34B H 0.3351 0.5928 0.4775 0.075 Uiso 1 1 calc R
H34C H 0.3052 0.5079 0.4613 0.075 Uiso 1 1 calc R
C35 C 0.29100(13) 0.4053(3) 0.38791(13) 0.0357(10) Uani 1 1 d .
H35 H 0.2753 0.4232 0.4048 0.043 Uiso 1 1 calc R
C36 C 0.27195(13) 0.3395(2) 0.35360(13) 0.0328(10) Uani 1 1 d .
C37 C 0.22689(13) 0.2975(2) 0.34508(13) 0.0333(10) Uani 1 1 d .
C38 C 0.20873(16) 0.3327(3) 0.37804(15) 0.0602(14) Uani 1 1 d .
H38A H 0.2047 0.3946 0.3738 0.09 Uiso 1 1 calc R
H38B H 0.2302 0.3201 0.411 0.09 Uiso 1 1 calc R
H38C H 0.1797 0.3058 0.3704 0.09 Uiso 1 1 calc R
C39 C 0.19038(14) 0.3175(3) 0.29362(15) 0.0517(12) Uani 1 1 d .
H39A H 0.1873 0.3795 0.2891 0.078 Uiso 1 1 calc R
H39B H 0.1615 0.2931 0.2884 0.078 Uiso 1 1 calc R
H39C H 0.1995 0.2926 0.271 0.078 Uiso 1 1 calc R
C40 C 0.23355(16) 0.2031(3) 0.35307(16) 0.0536(13) Uani 1 1 d .
H40A H 0.2049 0.1763 0.3471 0.08 Uiso 1 1 calc R
H40B H 0.256 0.1922 0.3858 0.08 Uiso 1 1 calc R
H40C H 0.2441 0.179 0.3315 0.08 Uiso 1 1 calc R
C41 C 0.29640(13) 0.3121(2) 0.32938(11) 0.0278(9) Uani 1 1 d .
O42 O 0.27913(9) 0.25056(15) 0.29648(8) 0.0323(6) Uani 1 1 d .
O51 O 0.21223(10) 0.14138(18) 0.20657(9) 0.0461(8) Uani 1 1 d .
C52 C 0.16742(16) 0.1680(3) 0.19769(17) 0.0619(14) Uani 1 1 d .
H52A H 0.1626 0.2276 0.1872 0.093 Uiso 1 1 calc R
H52B H 0.1645 0.1625 0.2268 0.093 Uiso 1 1 calc R
H52C H 0.1449 0.1318 0.173 0.093 Uiso 1 1 calc R
C53 C 0.22082(17) 0.0534(3) 0.22204(15) 0.0549(14) Uani 1 1 d .
H53A H 0.1977 0.0156 0.1983 0.066 Uiso 1 1 calc R
H53B H 0.2199 0.0465 0.2525 0.066 Uiso 1 1 calc R
C54 C 0.26597(17) 0.0313(3) 0.22761(15) 0.0542(13) Uani 1 1 d .
H54A H 0.2743 -0.0268 0.241 0.065 Uiso 1 1 calc R
H54B H 0.2656 0.0319 0.1963 0.065 Uiso 1 1 calc R
O55 O 0.29917(9) 0.09298(16) 0.25905(8) 0.0396(7) Uani 1 1 d .
C56 C 0.31710(16) 0.0681(3) 0.30748(13) 0.0481(12) Uani 1 1 d .
H56A H 0.339 0.1108 0.3275 0.072 Uiso 1 1 calc R
H56B H 0.332 0.0125 0.312 0.072 Uiso 1 1 calc R
H56C H 0.2926 0.064 0.3162 0.072 Uiso 1 1 calc R

loop_
_atom_site_aniso_label
_atom_site_aniso_U_11
_atom_site_aniso_U_22
_atom_site_aniso_U_33
_atom_site_aniso_U_23
_atom_site_aniso_U_13
_atom_site_aniso_U_12
Y1 0.0337(2) 0.0289(2) 0.01791(18) -0.00382(17) 0.00750(16) -0.00203(19)
Cl1 0.0446(7) 0.0416(6) 0.0305(5) 0.0035(5) 0.0127(5) 0.0094(5)
Cl2 0.0474(7) 0.0630(8) 0.0268(5) -0.0127(5) 0.0143(5) 0.0010(6)
N1 0.0328(19) 0.0274(17) 0.0152(15) -0.0024(13) 0.0093(14) -0.0011(14)
C2 0.021(2) 0.035(2) 0.0150(18) -0.0080(16) -0.0026(17) -0.0004(18)
C3 0.031(2) 0.040(2) 0.0118(17) -0.0028(17) 0.0043(17) -0.003(2)
C4 0.040(3) 0.045(3) 0.029(2) -0.007(2) 0.012(2) 0.009(2)
C5 0.040(3) 0.066(3) 0.034(2) 0.001(2) 0.010(2) 0.016(2)
C6 0.048(3) 0.045(3) 0.044(3) -0.009(2) 0.015(2) 0.011(2)
C7 0.032(2) 0.061(3) 0.024(2) -0.007(2) 0.0097(19) 0.004(2)
C8 0.042(3) 0.076(4) 0.028(2) -0.005(2) 0.018(2) -0.005(3)
C9 0.049(3) 0.051(3) 0.032(2) 0.005(2) 0.015(2) 0.001(2)
C10 0.038(3) 0.043(3) 0.022(2) -0.0011(18) 0.0146(19) 0.004(2)
C11 0.057(3) 0.040(3) 0.041(3) 0.009(2) 0.026(2) 0.000(2)
C12 0.047(3) 0.062(3) 0.055(3) 0.014(2) 0.013(3) 0.004(3)
C13 0.089(4) 0.040(3) 0.048(3) 0.005(2) 0.028(3) 0.009(3)
C14 0.031(2) 0.024(2) 0.0175(19) -0.0016(16) 0.0077(18) -0.0024(17)
N15 0.032(2) 0.0301(19) 0.0169(16) -0.0061(13) 0.0054(15) -0.0002(15)
C16 0.024(2) 0.039(2) 0.0195(19) -0.0030(17) 0.0067(17) 0.0114(19)
C17 0.025(2) 0.042(3) 0.028(2) -0.0117(19) 0.0066(19) 0.001(2)
C18 0.040(3) 0.039(3) 0.038(2) -0.011(2) 0.011(2) -0.008(2)
C19 0.054(3) 0.054(3) 0.052(3) -0.016(2) 0.033(3) -0.008(2)
C20 0.078(4) 0.053(3) 0.070(3) -0.022(3) 0.044(3) -0.016(3)
C21 0.025(2) 0.059(3) 0.041(3) -0.028(2) 0.007(2) -0.009(2)
C22 0.036(3) 0.070(3) 0.017(2) -0.009(2) -0.005(2) 0.016(3)
C23 0.046(3) 0.055(3) 0.022(2) -0.001(2) 0.003(2) 0.009(2)
C24 0.044(3) 0.039(3) 0.024(2) -0.0019(19) 0.009(2) 0.009(2)
C25 0.059(3) 0.048(3) 0.029(2) 0.005(2) 0.015(2) 0.003(2)
C26 0.109(5) 0.055(3) 0.055(3) 0.013(3) 0.036(3) 0.018(3)
C27 0.082(4) 0.071(4) 0.043(3) -0.004(2) 0.029(3) -0.019(3)
C28 0.027(2) 0.024(2) 0.0159(18) -0.0041(15) 0.0044(17) -0.0006(17)
C29 0.034(2) 0.032(2) 0.024(2) -0.0002(17) 0.0098(19) -0.0008(19)
C30 0.035(3) 0.040(3) 0.032(2) -0.0169(19) 0.011(2) -0.001(2)
C31 0.028(2) 0.060(3) 0.040(2) -0.019(2) 0.011(2) 0.002(2)
C32 0.118(5) 0.089(4) 0.118(5) -0.076(4) 0.090(4) -0.069(4)
C33 0.056(4) 0.097(5) 0.060(3) -0.053(3) -0.021(3) 0.024(3)
C34 0.052(3) 0.055(3) 0.046(3) -0.020(2) 0.025(2) 0.005(2)
C35 0.033(2) 0.044(3) 0.033(2) -0.0108(19) 0.017(2) 0.000(2)
C36 0.029(2) 0.036(2) 0.030(2) -0.0030(18) 0.0101(19) -0.0006(19)
C37 0.039(3) 0.033(2) 0.031(2) -0.0091(18) 0.019(2) -0.0053(19)
C38 0.062(3) 0.084(4) 0.055(3) -0.018(3) 0.043(3) -0.023(3)
C39 0.033(3) 0.063(3) 0.061(3) -0.010(2) 0.023(2) -0.014(2)
C40 0.071(3) 0.042(3) 0.059(3) 0.002(2) 0.039(3) -0.012(2)
C41 0.038(2) 0.023(2) 0.0162(18) -0.0016(16) 0.0066(18) 0.0031(18)
O42 0.0410(16) 0.0315(16) 0.0248(13) -0.0059(11) 0.0155(12) -0.0086(12)
O51 0.049(2) 0.047(2) 0.0326(15) -0.0042(14) 0.0104(15) -0.0185(16)
C52 0.054(3) 0.051(3) 0.077(4) -0.018(3) 0.026(3) -0.019(3)
C53 0.075(4) 0.039(3) 0.038(3) -0.012(2) 0.016(3) -0.034(3)
C54 0.074(4) 0.029(3) 0.050(3) -0.016(2) 0.019(3) -0.011(2)
O55 0.0544(19) 0.0288(16) 0.0289(15) -0.0038(12) 0.0133(14) -0.0008(14)
C56 0.069(3) 0.035(3) 0.029(2) -0.0023(19) 0.013(2) -0.001(2)

loop_
_atom_type_symbol
_atom_type_description
_atom_type_scat_dispersion_real
_atom_type_scat_dispersion_imag
_atom_type_scat_source
C C 0.0033 0.0016 'International Tables Vol C Tables 4.2.6.8 and 6.1.1.4'
N N 0.0061 0.0033 'International Tables Vol C Tables 4.2.6.8 and 6.1.1.4'
O O 0.0106 0.006 'International Tables Vol C Tables 4.2.6.8 and 6.1.1.4'
Cl Cl 0.1484 0.1585 'International Tables Vol C Tables 4.2.6.8 and 6.1.1.4'
Y Y -2.7962 3.5667 'International Tables Vol C Tables 4.2.6.8 and 6.1.1.4'
H H 0 0 'International Tables Vol C Tables 4.2.6.8 and 6.1.1.4'

loop_
_geom_angle_atom_site_label_1
_geom_angle_atom_site_label_2
_geom_angle_atom_site_label_3
_geom_angle
O42 Y1 N1 80.58(10)
O42 Y1 O55 80.89(9)
N1 Y1 O55 97.60(10)
O42 Y1 O51 87.57(9)
N1 Y1 O51 162.32(9)
O55 Y1 O51 67.40(10)
O42 Y1 Cl1 94.90(7)
N1 Y1 Cl1 106.57(8)
O55 Y1 Cl1 154.49(7)
O51 Y1 Cl1 87.37(8)
O42 Y1 Cl2 168.44(7)
N1 Y1 Cl2 99.04(7)
O55 Y1 Cl2 87.73(6)
O51 Y1 Cl2 89.96(7)
Cl1 Y1 Cl2 96.26(3)
C14 N1 C2 113.8(3)
C14 N1 Y1 125.8(2)
C2 N1 Y1 118.71(19)
C10 C2 C3 120.0(4)
C10 C2 N1 118.4(3)
C3 C2 N1 121.5(3)
C7 C3 C2 119.4(4)
C7 C3 C4 117.3(4)
C2 C3 C4 123.2(3)
C3 C4 C5 111.5(3)
C3 C4 C6 112.0(3)
C5 C4 C6 109.1(3)
C3 C4 H4 108.1
C5 C4 H4 108.1
C6 C4 H4 108.1
C4 C5 H5A 109.5
C4 C5 H5B 109.5
H5A C5 H5B 109.5
C4 C5 H5C 109.5
H5A C5 H5C 109.5
H5B C5 H5C 109.5
C4 C6 H6A 109.5
C4 C6 H6B 109.5
H6A C6 H6B 109.5
C4 C6 H6C 109.5
H6A C6 H6C 109.5
H6B C6 H6C 109.5
C8 C7 C3 119.6(4)
C8 C7 H7 120.2
C3 C7 H7 120.2
C9 C8 C7 119.8(4)
C9 C8 H8 120.1
C7 C8 H8 120.1
C10 C9 C8 121.5(4)
C10 C9 H9 119.3
C8 C9 H9 119.3
C9 C10 C2 119.6(4)
C9 C10 C11 118.3(4)
C2 C10 C11 122.0(4)
C10 C11 C12 110.9(3)
C10 C11 C13 112.0(4)
C12 C11 C13 109.8(3)
C10 C11 H11 108
C12 C11 H11 108
C13 C11 H11 108
C11 C12 H12A 109.5
C11 C12 H12B 109.5
H12A C12 H12B 109.5
C11 C12 H12C 109.5
H12A C12 H12C 109.5
H12B C12 H12C 109.5
C11 C13 H13A 109.5
C11 C13 H13B 109.5
H13A C13 H13B 109.5
C11 C13 H13C 109.5
H13A C13 H13C 109.5
H13B C13 H13C 109.5
N15 C14 N1 118.3(3)
N15 C14 C28 122.9(3)
N1 C14 C28 118.7(3)
C14 N15 C16 126.7(3)
N15 C16 C24 123.0(3)
N15 C16 C17 116.7(3)
C24 C16 C17 119.9(3)
C21 C17 C16 119.3(4)
C21 C17 C18 122.8(4)
C16 C17 C18 117.9(3)
C17 C18 C20 114.7(3)
C17 C18 C19 111.3(3)
C20 C18 C19 108.6(4)
C17 C18 H18 107.3
C20 C18 H18 107.3
C19 C18 H18 107.3
C18 C19 H19A 109.5
C18 C19 H19B 109.5
H19A C19 H19B 109.5
C18 C19 H19C 109.5
H19A C19 H19C 109.5
H19B C19 H19C 109.5
C18 C20 H20A 109.5
C18 C20 H20B 109.5
H20A C20 H20B 109.5
C18 C20 H20C 109.5
H20A C20 H20C 109.5
H20B C20 H20C 109.5
C22 C21 C17 120.4(4)
C22 C21 H21 119.8
C17 C21 H21 119.8
C23 C22 C21 120.1(4)
C23 C22 H22 119.9
C21 C22 H22 119.9
C22 C23 C24 121.8(4)
C22 C23 H23 119.1
C24 C23 H23 119.1
C23 C24 C16 118.4(4)
C23 C24 C25 119.1(4)
C16 C24 C25 122.3(3)
C24 C25 C26 111.3(4)
C24 C25 C27 112.8(4)
C26 C25 C27 110.4(4)
C24 C25 H25 107.4
C26 C25 H25 107.4
C27 C25 H25 107.4
C25 C26 H26A 109.5
C25 C26 H26B 109.5
H26A C26 H26B 109.5
C25 C26 H26C 109.5
H26A C26 H26C 109.5
H26B C26 H26C 109.5
C25 C27 H27A 109.5
C25 C27 H27B 109.5
H27A C27 H27B 109.5
C25 C27 H27C 109.5
H27A C27 H27C 109.5
H27B C27 H27C 109.5
C29 C28 C41 119.6(3)
C29 C28 C14 117.5(3)
C41 C28 C14 122.9(3)
C28 C29 C30 122.7(4)
C28 C29 H29 118.7
C30 C29 H29 118.7
C35 C30 C29 117.3(3)
C35 C30 C31 121.9(3)
C29 C30 C31 120.3(4)
C34 C31 C33 110.7(4)
C34 C31 C32 106.7(4)
C33 C31 C32 110.8(4)
C34 C31 C30 112.1(3)
C33 C31 C30 106.1(4)
C32 C31 C30 110.5(3)
C31 C32 H32A 109.5
C31 C32 H32B 109.5
H32A C32 H32B 109.5
C31 C32 H32C 109.5
H32A C32 H32C 109.5
H32B C32 H32C 109.5
C31 C33 H33A 109.5
C31 C33 H33B 109.5
H33A C33 H33B 109.5
C31 C33 H33C 109.5
H33A C33 H33C 109.5
H33B C33 H33C 109.5
C31 C34 H34A 109.5
C31 C34 H34B 109.5
H34A C34 H34B 109.5
C31 C34 H34C 109.5
H34A C34 H34C 109.5
H34B C34 H34C 109.5
C30 C35 C36 122.6(3)
C30 C35 H35 118.7
C36 C35 H35 118.7
C35 C36 C41 118.0(3)
C35 C36 C37 119.9(3)
C41 C36 C37 122.0(3)
C40 C37 C38 108.2(3)
C40 C37 C36 109.5(3)
C38 C37 C36 112.7(3)
C40 C37 C39 111.1(3)
C38 C37 C39 106.3(3)
C36 C37 C39 109.1(3)
C37 C38 H38A 109.5
C37 C38 H38B 109.5
H38A C38 H38B 109.5
C37 C38 H38C 109.5
H38A C38 H38C 109.5
H38B C38 H38C 109.5
C37 C39 H39A 109.5
C37 C39 H39B 109.5
H39A C39 H39B 109.5
C37 C39 H39C 109.5
H39A C39 H39C 109.5
H39B C39 H39C 109.5
C37 C40 H40A 109.5
C37 C40 H40B 109.5
H40A C40 H40B 109.5
C37 C40 H40C 109.5
H40A C40 H40C 109.5
H40B C40 H40C 109.5
O42 C41 C28 120.8(3)
O42 C41 C36 119.4(3)
C28 C41 C36 119.8(3)
C41 O42 Y1 131.2(2)
C53 O51 C52 111.4(3)
C53 O51 Y1 117.3(3)
C52 O51 Y1 125.9(2)
O51 C52 H52A 109.5
O51 C52 H52B 109.5
H52A C52 H52B 109.5
O51 C52 H52C 109.5
H52A C52 H52C 109.5
H52B C52 H52C 109.5
O51 C53 C54 107.2(4)
O51 C53 H53A 110.3
C54 C53 H53A 110.3
O51 C53 H53B 110.3
C54 C53 H53B 110.3
H53A C53 H53B 108.5
O55 C54 C53 109.8(3)
O55 C54 H54A 109.7
C53 C54 H54A 109.7
O55 C54 H54B 109.7
C53 C54 H54B 109.7
H54A C54 H54B 108.2
C56 O55 C54 111.6(3)
C56 O55 Y1 125.3(2)
C54 O55 Y1 110.9(2)
O55 C56 H56A 109.5
O55 C56 H56B 109.5
H56A C56 H56B 109.5
O55 C56 H56C 109.5
H56A C56 H56C 109.5
H56B C56 H56C 109.5

loop_
_geom_bond_atom_site_label_1
_geom_bond_atom_site_label_2
_geom_bond_distance
Y1 O42 2.129(2)
Y1 N1 2.300(3)
Y1 O55 2.404(3)
Y1 O51 2.478(3)
Y1 Cl1 2.5842(11)
Y1 Cl2 2.6136(10)
N1 C14 1.389(4)
N1 C2 1.444(4)
C2 C10 1.403(5)
C2 C3 1.422(5)
C3 C7 1.409(5)
C3 C4 1.498(5)
C4 C5 1.547(5)
C4 C6 1.549(5)
C4 H4 1
C5 H5A 0.98
C5 H5B 0.98
C5 H5C 0.98
C6 H6A 0.98
C6 H6B 0.98
C6 H6C 0.98
C7 C8 1.406(6)
C7 H7 0.95
C8 C9 1.398(6)
C8 H8 0.95
C9 C10 1.380(5)
C9 H9 0.95
C10 C11 1.511(6)
C11 C12 1.538(6)
C11 C13 1.538(6)
C11 H11 1
C12 H12A 0.98
C12 H12B 0.98
C12 H12C 0.98
C13 H13A 0.98
C13 H13B 0.98
C13 H13C 0.98
C14 N15 1.306(4)
C14 C28 1.511(5)
N15 C16 1.403(4)
C16 C24 1.409(5)
C16 C17 1.420(5)
C17 C21 1.395(5)
C17 C18 1.507(5)
C18 C20 1.532(6)
C18 C19 1.558(5)
C18 H18 1
C19 H19A 0.98
C19 H19B 0.98
C19 H19C 0.98
C20 H20A 0.98
C20 H20B 0.98
C20 H20C 0.98
C21 C22 1.386(6)
C21 H21 0.95
C22 C23 1.374(6)
C22 H22 0.95
C23 C24 1.397(5)
C23 H23 0.95
C24 C25 1.511(6)
C25 C26 1.557(6)
C25 C27 1.560(6)
C25 H25 1
C26 H26A 0.98
C26 H26B 0.98
C26 H26C 0.98
C27 H27A 0.98
C27 H27B 0.98
C27 H27C 0.98
C28 C29 1.384(5)
C28 C41 1.418(5)
C29 C30 1.405(5)
C29 H29 0.95
C30 C35 1.396(5)
C30 C31 1.554(5)
C31 C34 1.535(5)
C31 C33 1.536(6)
C31 C32 1.554(7)
C32 H32A 0.98
C32 H32B 0.98
C32 H32C 0.98
C33 H33A 0.98
C33 H33B 0.98
C33 H33C 0.98
C34 H34A 0.98
C34 H34B 0.98
C34 H34C 0.98
C35 C36 1.421(5)
C35 H35 0.95
C36 C41 1.423(5)
C36 C37 1.549(5)
C37 C40 1.500(6)
C37 C38 1.535(5)
C37 C39 1.559(5)
C38 H38A 0.98
C38 H38B 0.98
C38 H38C 0.98
C39 H39A 0.98
C39 H39B 0.98
C39 H39C 0.98
C40 H40A 0.98
C40 H40B 0.98
C40 H40C 0.98
C41 O42 1.342(4)
O51 C53 1.447(5)
O51 C52 1.451(5)
C52 H52A 0.98
C52 H52B 0.98
C52 H52C 0.98
C53 C54 1.476(6)
C53 H53A 0.99
C53 H53B 0.99
C54 O55 1.464(5)
C54 H54A 0.99
C54 H54B 0.99
O55 C56 1.427(4)
C56 H56A 0.98
C56 H56B 0.98
C56 H56C 0.98

loop_
_geom_torsion_atom_site_label_1
_geom_torsion_atom_site_label_2
_geom_torsion_atom_site_label_3
_geom_torsion_atom_site_label_4
_geom_torsion
O42 Y1 N1 C14 2.6(3)
O55 Y1 N1 C14 -76.8(3)
O51 Y1 N1 C14 -45.9(5)
Cl1 Y1 N1 C14 94.9(3)
Cl2 Y1 N1 C14 -165.7(3)
O42 Y1 N1 C2 166.9(3)
O55 Y1 N1 C2 87.5(2)
O51 Y1 N1 C2 118.4(3)
Cl1 Y1 N1 C2 -100.7(2)
Cl2 Y1 N1 C2 -1.4(2)
C14 N1 C2 C10 -100.8(4)
Y1 N1 C2 C10 93.1(3)
C14 N1 C2 C3 80.5(4)
Y1 N1 C2 C3 -85.6(3)
C10 C2 C3 C7 0.4(5)
N1 C2 C3 C7 179.0(3)
C10 C2 C3 C4 -179.2(3)
N1 C2 C3 C4 -0.5(5)
C7 C3 C4 C5 59.5(4)
C2 C3 C4 C5 -120.9(4)
C7 C3 C4 C6 -63.0(4)
C2 C3 C4 C6 116.6(4)
C2 C3 C7 C8 1.1(5)
C4 C3 C7 C8 -179.3(3)
C3 C7 C8 C9 -1.3(6)
C7 C8 C9 C10 0.0(6)
C8 C9 C10 C2 1.5(6)
C8 C9 C10 C11 -178.2(4)
C3 C2 C10 C9 -1.7(5)
N1 C2 C10 C9 179.6(3)
C3 C2 C10 C11 178.0(3)
N1 C2 C10 C11 -0.8(5)
C9 C10 C11 C12 66.5(5)
C2 C10 C11 C12 -113.2(4)
C9 C10 C11 C13 -56.6(5)
C2 C10 C11 C13 123.8(4)
C2 N1 C14 N15 -15.0(4)
Y1 N1 C14 N15 149.9(3)
C2 N1 C14 C28 161.0(3)
Y1 N1 C14 C28 -34.1(4)
N1 C14 N15 C16 -176.6(3)
C28 C14 N15 C16 7.6(6)
C14 N15 C16 C24 69.1(5)
C14 N15 C16 C17 -117.5(4)
N15 C16 C17 C21 -174.1(3)
C24 C16 C17 C21 -0.6(5)
N15 C16 C17 C18 5.8(5)
C24 C16 C17 C18 179.3(3)
C21 C17 C18 C20 -25.2(6)
C16 C17 C18 C20 154.8(4)
C21 C17 C18 C19 98.5(4)
C16 C17 C18 C19 -81.4(4)
C16 C17 C21 C22 0.7(6)
C18 C17 C21 C22 -179.2(4)
C17 C21 C22 C23 -1.7(6)
C21 C22 C23 C24 2.5(7)
C22 C23 C24 C16 -2.4(6)
C22 C23 C24 C25 -177.9(4)
N15 C16 C24 C23 174.5(4)
C17 C16 C24 C23 1.4(6)
N15 C16 C24 C25 -10.2(6)
C17 C16 C24 C25 176.7(4)
C23 C24 C25 C26 -63.7(5)
C16 C24 C25 C26 121.0(4)
C23 C24 C25 C27 61.1(5)
C16 C24 C25 C27 -114.2(4)
N15 C14 C28 C29 33.6(5)
N1 C14 C28 C29 -142.3(3)
N15 C14 C28 C41 -143.3(4)
N1 C14 C28 C41 40.9(5)
C41 C28 C29 C30 0.4(5)
C14 C28 C29 C30 -176.6(3)
C28 C29 C30 C35 1.8(6)
C28 C29 C30 C31 174.3(4)
C35 C30 C31 C34 -21.9(6)
C29 C30 C31 C34 165.9(4)
C35 C30 C31 C33 99.1(5)
C29 C30 C31 C33 -73.1(5)
C35 C30 C31 C32 -140.7(4)
C29 C30 C31 C32 47.1(5)
C29 C30 C35 C36 -2.7(6)
C31 C30 C35 C36 -175.1(4)
C30 C35 C36 C41 1.4(6)
C30 C35 C36 C37 178.9(4)
C35 C36 C37 C40 -122.5(4)
C41 C36 C37 C40 54.8(5)
C35 C36 C37 C38 -2.1(5)
C41 C36 C37 C38 175.3(4)
C35 C36 C37 C39 115.8(4)
C41 C36 C37 C39 -66.9(4)
C29 C28 C41 O42 178.6(3)
C14 C28 C41 O42 -4.6(5)
C29 C28 C41 C36 -1.7(5)
C14 C28 C41 C36 175.1(3)
C35 C36 C41 O42 -179.4(3)
C37 C36 C41 O42 3.2(5)
C35 C36 C41 C28 0.8(5)
C37 C36 C41 C28 -176.5(3)
C28 C41 O42 Y1 -39.9(5)
C36 C41 O42 Y1 140.4(3)
N1 Y1 O42 C41 35.8(3)
O55 Y1 O42 C41 135.1(3)
O51 Y1 O42 C41 -157.4(3)
Cl1 Y1 O42 C41 -70.2(3)
Cl2 Y1 O42 C41 124.8(4)
O42 Y1 O51 C53 -81.7(3)
N1 Y1 O51 C53 -34.0(5)
O55 Y1 O51 C53 -0.6(3)
Cl1 Y1 O51 C53 -176.7(3)
Cl2 Y1 O51 C53 87.0(3)
O42 Y1 O51 C52 70.1(3)
N1 Y1 O51 C52 117.8(4)
O55 Y1 O51 C52 151.2(3)
Cl1 Y1 O51 C52 -24.9(3)
Cl2 Y1 O51 C52 -121.2(3)
C52 O51 C53 C54 177.1(3)
Y1 O51 C53 C54 -27.2(4)
O51 C53 C54 O55 54.2(4)
C53 C54 O55 C56 87.9(4)
C53 C54 O55 Y1 -56.8(4)
O42 Y1 O55 C56 -18.5(3)
N1 Y1 O55 C56 60.6(3)
O51 Y1 O55 C56 -109.6(3)
Cl1 Y1 O55 C56 -100.7(3)
Cl2 Y1 O55 C56 159.5(3)
O42 Y1 O55 C54 120.4(3)
N1 Y1 O55 C54 -160.5(3)
O51 Y1 O55 C54 29.2(2)
Cl1 Y1 O55 C54 38.1(3)
Cl2 Y1 O55 C54 -61.7(3)

loop_
_platon_squeeze_void_nr
_platon_squeeze_void_average_x
_platon_squeeze_void_average_y
_platon_squeeze_void_average_z
_platon_squeeze_void_volume
_platon_squeeze_void_count_electrons
_platon_squeeze_void_content
1 0.013 0.498 -0.002 7342 1678 ' '
